data_1561047
loop_
_publ_author_name
'Lynch-Colameta, Tessa'
'Greta, Sarah'
'Snyder, Scott A.'

_publ_section_title
;
 Synthesis of Aza-Quaternary Centers via Pictet--Spengler Reactions of
 Ketonitrones
;
_journal_name_full 'Chemical Science'
_journal_paper_doi 10.1039/D1SC00882J
_journal_year 2021
_chemical_formula_moiety '2(C22 H22 N2 O3), 0.5(C H2 Cl2)'
_chemical_formula_sum 'C44.5 H45 Cl N4 O6'
_chemical_formula_weight 767.29
_space_group_crystal_system triclinic
_space_group_IT_number 2
_space_group_name_Hall '-P 1'
_space_group_name_H-M_alt 'P -1'
_atom_sites_solution_hydrogens mixed
_atom_sites_solution_primary dual
_atom_sites_solution_secondary difmap
_audit_creation_date 2019-12-12
_audit_creation_method
;
Olex2 1.2
(compiled 2018.05.29 svn.r3508 for OlexSys, GUI svn.r5506)
;
_audit_update_record
;
2021-02-02 deposited with the CCDC.	2021-03-12 downloaded from the CCDC.
;
_cell_angle_alpha 93.491(2)
_cell_angle_beta 101.268(2)
_cell_angle_gamma 116.875(2)
_cell_formula_units_Z 2
_cell_length_a 12.3351(7)
_cell_length_b 13.1435(7)
_cell_length_c 13.7758(7)
_cell_measurement_reflns_used 5202
_cell_measurement_temperature 100(2)
_cell_measurement_theta_max 24.788
_cell_measurement_theta_min 2.316
_cell_volume 1925.16(18)
_computing_cell_refinement 'SAINT V.8.35A (Bruker AXS Inc., 2013)'
_computing_data_collection 'APEX3 v.2015.9-0 (Bruker AXS Inc., 2015)'
_computing_data_reduction 'SAINT V.8.35A (Bruker AXS Inc., 2013)'
_computing_molecular_graphics
;
OLEX2: a complete structure solution, refinement and analysis program 
Dolomanov et al., 2009

Mercury: visualization and analysis of crystal structures
Macrae, et al., 2006

O. V. Dolomanov, L. J. Bourhis, R. J. Gildea, J. A. K. Howard and H. Puschmann.
J. Appl. Cryst. (2009). 42, 339-341;

C. F. Macrae, P. R. Edgington, P. McCabe, E. Pidcock, G. P. Shields, R. Taylor,
M. Towler and J. van de Streek, J. Appl. Cryst. (2006). 39, 453-457.
;
_computing_publication_material
;
 APEX3 v.2015.5-2 (Bruker AXS Inc., 2015)
 OLEX2 (Dolomanov et al., 2009)
;
_computing_structure_refinement 'XL-2018/3 (Sheldrick, 2015b)'
_computing_structure_solution 'XT 2018/2 (Sheldrick, 2015a)'
_diffrn_ambient_temperature 100(2)
_diffrn_detector 'Bruker PHOTON 100'
_diffrn_detector_area_resol_mean 10.4167
_diffrn_detector_type CMOS
_diffrn_measured_fraction_theta_full 0.999
_diffrn_measured_fraction_theta_max 0.997
_diffrn_measurement_device_type 'Bruker D8 Venture'
_diffrn_measurement_method 'omega and phi scans'
_diffrn_radiation_monochromator mirrors
_diffrn_radiation_type MoK\a
_diffrn_radiation_wavelength 0.71073
_diffrn_reflns_av_R_equivalents 0.0610
_diffrn_reflns_av_unetI/netI 0.0562
_diffrn_reflns_Laue_measured_fraction_full 0.999
_diffrn_reflns_Laue_measured_fraction_max 0.997
_diffrn_reflns_limit_h_max 14
_diffrn_reflns_limit_h_min -15
_diffrn_reflns_limit_k_max 16
_diffrn_reflns_limit_k_min -16
_diffrn_reflns_limit_l_max 17
_diffrn_reflns_limit_l_min 0
_diffrn_reflns_number 7910
_diffrn_reflns_point_group_measured_fraction_full 0.999
_diffrn_reflns_point_group_measured_fraction_max 0.997
_diffrn_reflns_theta_full 25.242
_diffrn_reflns_theta_max 26.441
_diffrn_reflns_theta_min 2.128
_diffrn_source 'micro-focus X-ray tube'
_diffrn_source_type 'INCOATEC ImuS'
_diffrn_standards_number 0
_exptl_absorpt_coefficient_mu 0.155
_exptl_absorpt_correction_T_max 0.745
_exptl_absorpt_correction_T_min 0.701
_exptl_absorpt_correction_type multi-scan
_exptl_absorpt_process_details
;
 TWINABS-2012/1 (Bruker,2012) was used for absorption correction.

Final HKLF 4 output contains 71753 reflections, Rint = 0.0610
 (33501 with I > 3sig(I), Rint = 0.0359)
;
_exptl_crystal_colour colourless
_exptl_crystal_colour_primary colourless
_exptl_crystal_density_diffrn 1.324
_exptl_crystal_description block
_exptl_crystal_F_000 810
_exptl_crystal_size_max 0.32
_exptl_crystal_size_mid 0.19
_exptl_crystal_size_min 0.14
_refine_diff_density_max 0.357
_refine_diff_density_min -0.588
_refine_diff_density_rms 0.067
_refine_ls_extinction_method none
_refine_ls_goodness_of_fit_ref 1.090
_refine_ls_hydrogen_treatment mixed
_refine_ls_matrix_type full
_refine_ls_number_parameters 522
_refine_ls_number_reflns 7910
_refine_ls_number_restraints 3
_refine_ls_restrained_S_all 1.091
_refine_ls_R_factor_all 0.0856
_refine_ls_R_factor_gt 0.0559
_refine_ls_shift/su_max 0.000
_refine_ls_shift/su_mean 0.000
_refine_ls_structure_factor_coef Fsqd
_refine_ls_weighting_details 'w=1/[\s^2^(Fo^2^)+(0.0363P)^2^+1.2177P] where P=(Fo^2^+2Fc^2^)/3'
_refine_ls_weighting_scheme calc
_refine_ls_wR_factor_gt 0.1025
_refine_ls_wR_factor_ref 0.1125
_reflns_Friedel_coverage 0.000
_reflns_number_gt 6182
_reflns_number_total 7910
_reflns_threshold_expression 'I > 2\s(I)'
_cod_data_source_file d1sc00882j2.cif
_cod_data_source_block 0872_tes_btm
_cod_original_formula_sum 'C44.50 H45 Cl N4 O6'
_cod_database_code 1561047
_shelx_shelxl_version_number 2018/3
_shelx_space_group_comment
;
The symmetry employed for this shelxl refinement is uniquely defined
by the following loop, which should always be used as a source of
symmetry information in preference to the above space-group names.
They are only intended as comments.
;
_shelx_estimated_absorpt_t_max 0.979
_shelx_estimated_absorpt_t_min 0.952
_olex2_refinement_description
;
1. Twinned data refinement
 Scales: 0.5442(9)
 0.4558(9)
2. Fixed Uiso
 At 1.2 times of:
  All C(H) groups, All C(H,H) groups, All N(H) groups
 At 1.5 times of:
  All C(H,H,H) groups
3. Restrained distances
 N3-H3A = N1-H1
 0.88 with sigma of 0.02
 Cl2-C45 \\sim Cl1-C45
 with sigma of 0.005
4. Others
 Fixed Sof: Cl2(0.5) C45(0.5) H45A(0.5) H45B(0.5)
5.a Ternary CH refined with riding coordinates:
 C9(H9), C11(H11), C31(H31), C33(H33)
5.b Secondary CH2 refined with riding coordinates:
 C8(H8A,H8B), C10(H10A,H10B), C30(H30A,H30B), C32(H32A,H32B), C45(H45A,H45B)
5.c Aromatic/amide H refined with riding coordinates:
 C2(H2), C3(H3), C4(H4), C5(H5), C18(H18), C19(H19), C20(H20), C21(H21),
 C22(H22), C24(H24), C25(H25), C26(H26), C27(H27), C40(H40), C41(H41), C42(H42),
  C43(H43), C44(H44)
5.d Idealised Me refined as rotating group:
 C13(H13A,H13B,H13C), C16(H16A,H16B,H16C), C35(H35A,H35B,H35C), C38(H38A,H38B,
 H38C)
;
_olex2_submission_special_instructions 'No special instructions were received'

loop_
_space_group_symop_operation_xyz
'x, y, z'
'-x, -y, -z'

loop_
_atom_site_label
_atom_site_type_symbol
_atom_site_fract_x
_atom_site_fract_y
_atom_site_fract_z
_atom_site_U_iso_or_equiv
_atom_site_adp_type
_atom_site_occupancy
_atom_site_site_symmetry_order
_atom_site_calc_flag
_atom_site_refinement_flags_posn
_atom_site_refinement_flags_adp
_atom_site_refinement_flags_occupancy
_atom_site_disorder_assembly
_atom_site_disorder_group
O1 O 0.18269(16) 0.83302(15) 0.25699(12) 0.0199(4) Uani 1 1 d . . . . .
O2 O -0.04550(19) 0.62461(18) 0.10608(16) 0.0368(5) Uani 1 1 d . . . . .
O3 O 0.1138(2) 0.74249(19) 0.04540(16) 0.0383(6) Uani 1 1 d . . . . .
N1 N 0.2257(2) 0.80300(18) 0.61103(16) 0.0157(5) Uani 1 1 d D . . . .
H1 H 0.281(2) 0.780(2) 0.626(2) 0.019 Uiso 1 1 d DR . . . .
N2 N 0.1564(2) 0.84837(18) 0.35514(15) 0.0166(5) Uani 1 1 d . . . . .
C1 C 0.1660(2) 0.8270(2) 0.67689(19) 0.0158(5) Uani 1 1 d . . . . .
C2 C 0.1960(2) 0.8460(2) 0.78124(19) 0.0195(6) Uani 1 1 d . . . . .
H2 H 0.264046 0.837942 0.819011 0.023 Uiso 1 1 calc R . . . .
C3 C 0.1235(3) 0.8768(2) 0.8280(2) 0.0233(6) Uani 1 1 d . . . . .
H3 H 0.143191 0.891762 0.899315 0.028 Uiso 1 1 calc R . . . .
C4 C 0.0211(3) 0.8867(2) 0.7725(2) 0.0218(6) Uani 1 1 d . . . . .
H4 H -0.027000 0.908270 0.806907 0.026 Uiso 1 1 calc R . . . .
C5 C -0.0104(3) 0.8656(2) 0.6693(2) 0.0203(6) Uani 1 1 d . . . . .
H5 H -0.080420 0.871310 0.632430 0.024 Uiso 1 1 calc R . . . .
C6 C 0.0624(2) 0.8354(2) 0.61918(19) 0.0157(5) Uani 1 1 d . . . . .
C7 C 0.0630(2) 0.8149(2) 0.51622(18) 0.0143(5) Uani 1 1 d . . . . .
C8 C -0.0183(2) 0.8223(2) 0.42369(19) 0.0183(6) Uani 1 1 d . . . . .
H8A H -0.005470 0.902402 0.425355 0.022 Uiso 1 1 calc R . . . .
H8B H -0.107825 0.770215 0.419719 0.022 Uiso 1 1 calc R . . . .
C9 C 0.0178(2) 0.7865(2) 0.33388(18) 0.0164(5) Uani 1 1 d . . . . .
H9 H -0.012809 0.701097 0.323807 0.020 Uiso 1 1 calc R . . . .
C10 C -0.0200(3) 0.8215(2) 0.23487(19) 0.0201(6) Uani 1 1 d . . . . .
H10A H -0.017499 0.897766 0.245884 0.024 Uiso 1 1 calc R . . . .
H10B H -0.105120 0.763141 0.196042 0.024 Uiso 1 1 calc R . . . .
C11 C 0.0794(3) 0.8270(2) 0.18185(19) 0.0205(6) Uani 1 1 d . . . . .
H11 H 0.108593 0.896721 0.148423 0.025 Uiso 1 1 calc R . . . .
C12 C 0.0387(3) 0.7185(3) 0.1070(2) 0.0239(6) Uani 1 1 d . . . . .
C13 C 0.0924(4) 0.6447(3) -0.0251(3) 0.0596(11) Uani 1 1 d . . . . .
H13A H 0.005721 0.607690 -0.066286 0.089 Uiso 1 1 calc GR . . . .
H13B H 0.106515 0.588674 0.011998 0.089 Uiso 1 1 calc GR . . . .
H13C H 0.150406 0.671644 -0.068525 0.089 Uiso 1 1 calc GR . . . .
C14 C 0.1642(2) 0.7986(2) 0.51448(18) 0.0146(5) Uani 1 1 d . . . . .
C15 C 0.2151(2) 0.7923(2) 0.42453(18) 0.0142(5) Uani 1 1 d . . . . .
C16 C 0.3572(2) 0.8693(2) 0.45079(19) 0.0166(5) Uani 1 1 d . . . . .
H16A H 0.386277 0.878262 0.389001 0.025 Uiso 1 1 calc GR . . . .
H16B H 0.398001 0.833537 0.494092 0.025 Uiso 1 1 calc GR . . . .
H16C H 0.378528 0.945423 0.486129 0.025 Uiso 1 1 calc GR . . . .
C17 C 0.1790(2) 0.6679(2) 0.37952(18) 0.0141(5) Uani 1 1 d . . . . .
C18 C 0.2392(2) 0.6463(2) 0.31139(19) 0.0191(6) Uani 1 1 d . . . . .
H18 H 0.303656 0.709305 0.292061 0.023 Uiso 1 1 calc R . . . .
C19 C 0.2059(3) 0.5342(2) 0.2718(2) 0.0228(6) Uani 1 1 d . . . . .
H19 H 0.248101 0.520764 0.225778 0.027 Uiso 1 1 calc R . . . .
C20 C 0.1115(3) 0.4411(2) 0.2985(2) 0.0216(6) Uani 1 1 d . . . . .
H20 H 0.088716 0.364038 0.270859 0.026 Uiso 1 1 calc R . . . .
C21 C 0.0514(3) 0.4616(2) 0.3653(2) 0.0208(6) Uani 1 1 d . . . . .
H21 H -0.013218 0.398285 0.384140 0.025 Uiso 1 1 calc R . . . .
C22 C 0.0843(2) 0.5736(2) 0.40524(18) 0.0151(5) Uani 1 1 d . . . . .
H22 H 0.041486 0.586438 0.451020 0.018 Uiso 1 1 calc R . . . .
O4 O 0.36223(16) 0.70300(15) 0.78344(13) 0.0189(4) Uani 1 1 d . . . . .
O5 O 0.3400(2) 0.45952(19) 0.86491(15) 0.0383(6) Uani 1 1 d . . . . .
O6 O 0.34207(19) 0.60903(17) 0.95300(14) 0.0275(5) Uani 1 1 d . . . . .
N3 N 0.6639(2) 0.87485(18) 0.58248(16) 0.0160(5) Uani 1 1 d D . . . .
H3A H 0.710(2) 0.9472(16) 0.6141(18) 0.019 Uiso 1 1 d DR . . . .
N4 N 0.40472(19) 0.71037(18) 0.68983(15) 0.0161(5) Uani 1 1 d . . . . .
C23 C 0.6605(2) 0.8349(2) 0.48622(18) 0.0162(5) Uani 1 1 d . . . . .
C24 C 0.7292(2) 0.8928(2) 0.41998(19) 0.0188(6) Uani 1 1 d . . . . .
H24 H 0.790691 0.972028 0.438252 0.023 Uiso 1 1 calc R . . . .
C25 C 0.7046(3) 0.8310(2) 0.3271(2) 0.0218(6) Uani 1 1 d . . . . .
H25 H 0.749935 0.868625 0.280264 0.026 Uiso 1 1 calc R . . . .
C26 C 0.6142(3) 0.7138(2) 0.2995(2) 0.0211(6) Uani 1 1 d . . . . .
H26 H 0.601413 0.672877 0.235507 0.025 Uiso 1 1 calc R . . . .
C27 C 0.5439(2) 0.6574(2) 0.36416(19) 0.0182(6) Uani 1 1 d . . . . .
H27 H 0.481524 0.578562 0.344664 0.022 Uiso 1 1 calc R . . . .
C28 C 0.5657(2) 0.7184(2) 0.45955(18) 0.0152(5) Uani 1 1 d . . . . .
C29 C 0.5100(2) 0.6903(2) 0.54242(18) 0.0148(5) Uani 1 1 d . . . . .
C30 C 0.3982(2) 0.5827(2) 0.55169(18) 0.0168(6) Uani 1 1 d . . . . .
H30A H 0.408792 0.514014 0.534458 0.020 Uiso 1 1 calc R . . . .
H30B H 0.321290 0.573686 0.504930 0.020 Uiso 1 1 calc R . . . .
C31 C 0.3868(2) 0.5926(2) 0.65896(19) 0.0162(6) Uani 1 1 d . . . . .
H31 H 0.452774 0.580675 0.703892 0.019 Uiso 1 1 calc R . . . .
C32 C 0.2604(2) 0.5184(2) 0.6790(2) 0.0199(6) Uani 1 1 d . . . . .
H32A H 0.246857 0.439054 0.684768 0.024 Uiso 1 1 calc R . . . .
H32B H 0.191188 0.514358 0.625732 0.024 Uiso 1 1 calc R . . . .
C33 C 0.2717(2) 0.5832(2) 0.77854(19) 0.0180(6) Uani 1 1 d . . . . .
H33 H 0.188604 0.577143 0.781293 0.022 Uiso 1 1 calc R . . . .
C34 C 0.3216(3) 0.5413(2) 0.8687(2) 0.0230(6) Uani 1 1 d . . . . .
C35 C 0.3948(4) 0.5795(3) 1.0442(2) 0.0452(9) Uani 1 1 d . . . . .
H35A H 0.477036 0.587255 1.041918 0.068 Uiso 1 1 calc GR . . . .
H35B H 0.338488 0.499557 1.049314 0.068 Uiso 1 1 calc GR . . . .
H35C H 0.404311 0.631929 1.102721 0.068 Uiso 1 1 calc GR . . . .
C36 C 0.5713(2) 0.7872(2) 0.61517(18) 0.0148(5) Uani 1 1 d . . . . .
C37 C 0.5400(2) 0.8016(2) 0.71380(18) 0.0154(5) Uani 1 1 d . . . . .
C38 C 0.5439(2) 0.9186(2) 0.73509(19) 0.0178(6) Uani 1 1 d . . . . .
H38A H 0.495620 0.930558 0.675586 0.027 Uiso 1 1 calc GR . . . .
H38B H 0.631179 0.980249 0.751432 0.027 Uiso 1 1 calc GR . . . .
H38C H 0.507432 0.920296 0.791931 0.027 Uiso 1 1 calc GR . . . .
C39 C 0.6239(2) 0.7839(2) 0.80222(19) 0.0175(6) Uani 1 1 d . . . . .
C40 C 0.6972(2) 0.7328(2) 0.78698(19) 0.0189(6) Uani 1 1 d . . . . .
H40 H 0.697625 0.709501 0.720474 0.023 Uiso 1 1 calc R . . . .
C41 C 0.7698(3) 0.7152(2) 0.8678(2) 0.0245(6) Uani 1 1 d . . . . .
H41 H 0.819801 0.680186 0.856152 0.029 Uiso 1 1 calc R . . . .
C42 C 0.7700(3) 0.7478(3) 0.9641(2) 0.0293(7) Uani 1 1 d . . . . .
H42 H 0.818900 0.734515 1.019126 0.035 Uiso 1 1 calc R . . . .
C43 C 0.6989(3) 0.8003(3) 0.9808(2) 0.0348(8) Uani 1 1 d . . . . .
H43 H 0.699867 0.824412 1.047500 0.042 Uiso 1 1 calc R . . . .
C44 C 0.6259(3) 0.8177(3) 0.9001(2) 0.0275(7) Uani 1 1 d . . . . .
H44 H 0.576649 0.853273 0.912091 0.033 Uiso 1 1 calc R . . . .
Cl1 Cl 0.500000 1.000000 1.000000 0.0520(4) Uani 1 2 d DS T P . .
Cl2 Cl 0.50095(18) 0.86560(15) 1.14785(13) 0.0463(4) Uani 0.5 1 d D . . . .
C45 C 0.4131(6) 0.8781(5) 1.0417(4) 0.0459(18) Uani 0.5 1 d D . . . .
H45A H 0.383242 0.810030 0.989135 0.055 Uiso 0.5 1 calc R . . . .
H45B H 0.338811 0.880592 1.056371 0.055 Uiso 0.5 1 calc R . . . .

loop_
_atom_site_aniso_label
_atom_site_aniso_U_11
_atom_site_aniso_U_22
_atom_site_aniso_U_33
_atom_site_aniso_U_23
_atom_site_aniso_U_13
_atom_site_aniso_U_12
O1 0.0185(10) 0.0269(10) 0.0143(9) 0.0069(8) 0.0035(8) 0.0107(8)
O2 0.0265(12) 0.0294(12) 0.0461(14) -0.0080(10) 0.0069(10) 0.0087(10)
O3 0.0558(15) 0.0397(13) 0.0339(12) 0.0108(10) 0.0243(11) 0.0291(12)
N1 0.0135(11) 0.0155(11) 0.0183(12) 0.0025(9) 0.0021(9) 0.0079(9)
N2 0.0188(12) 0.0173(11) 0.0156(11) 0.0040(9) 0.0044(9) 0.0099(9)
C1 0.0146(13) 0.0108(12) 0.0200(14) 0.0026(10) 0.0042(11) 0.0043(11)
C2 0.0192(14) 0.0181(14) 0.0206(14) 0.0056(11) 0.0039(11) 0.0084(11)
C3 0.0309(16) 0.0208(15) 0.0175(14) 0.0031(11) 0.0074(12) 0.0110(13)
C4 0.0275(15) 0.0182(14) 0.0255(15) 0.0052(11) 0.0132(13) 0.0129(12)
C5 0.0179(14) 0.0154(13) 0.0280(16) 0.0049(11) 0.0051(12) 0.0082(11)
C6 0.0151(13) 0.0088(12) 0.0206(13) 0.0029(10) 0.0041(11) 0.0035(10)
C7 0.0142(13) 0.0084(12) 0.0178(13) 0.0023(10) 0.0033(10) 0.0034(10)
C8 0.0166(14) 0.0185(13) 0.0206(14) 0.0030(11) 0.0024(11) 0.0099(11)
C9 0.0148(13) 0.0131(13) 0.0189(13) 0.0020(10) -0.0014(10) 0.0069(11)
C10 0.0231(15) 0.0230(14) 0.0159(13) 0.0023(11) -0.0010(11) 0.0146(12)
C11 0.0232(15) 0.0202(14) 0.0178(14) 0.0068(11) -0.0005(11) 0.0119(12)
C12 0.0243(15) 0.0331(17) 0.0199(14) 0.0043(12) 0.0000(12) 0.0205(14)
C13 0.097(3) 0.057(2) 0.050(2) 0.0069(19) 0.038(2) 0.050(2)
C14 0.0149(13) 0.0088(12) 0.0160(13) 0.0016(10) 0.0004(10) 0.0034(10)
C15 0.0154(13) 0.0111(12) 0.0158(12) 0.0046(10) 0.0018(10) 0.0066(10)
C16 0.0149(13) 0.0155(13) 0.0172(13) 0.0029(10) 0.0015(11) 0.0064(11)
C17 0.0134(13) 0.0156(13) 0.0140(13) 0.0024(10) 0.0013(10) 0.0083(11)
C18 0.0155(14) 0.0186(13) 0.0210(14) 0.0067(11) 0.0052(11) 0.0056(11)
C19 0.0272(16) 0.0249(15) 0.0196(14) 0.0011(12) 0.0103(12) 0.0138(13)
C20 0.0271(16) 0.0148(13) 0.0222(15) -0.0008(11) 0.0059(12) 0.0098(12)
C21 0.0200(15) 0.0144(13) 0.0224(14) 0.0040(11) 0.0044(12) 0.0038(11)
C22 0.0153(13) 0.0174(13) 0.0130(13) 0.0027(10) 0.0034(10) 0.0082(11)
O4 0.0200(10) 0.0174(9) 0.0203(10) 0.0046(8) 0.0102(8) 0.0075(8)
O5 0.0678(17) 0.0390(13) 0.0278(12) 0.0124(10) 0.0163(11) 0.0393(13)
O6 0.0363(12) 0.0287(11) 0.0197(10) 0.0044(9) 0.0067(9) 0.0175(10)
N3 0.0160(12) 0.0117(11) 0.0172(12) 0.0013(9) 0.0018(9) 0.0052(9)
N4 0.0154(11) 0.0169(11) 0.0158(11) 0.0052(9) 0.0045(9) 0.0071(9)
C23 0.0162(14) 0.0184(13) 0.0167(13) 0.0027(11) 0.0023(11) 0.0111(11)
C24 0.0155(14) 0.0205(13) 0.0220(14) 0.0067(11) 0.0052(11) 0.0094(11)
C25 0.0216(15) 0.0291(16) 0.0203(14) 0.0088(12) 0.0100(12) 0.0143(13)
C26 0.0245(15) 0.0284(15) 0.0173(14) 0.0030(11) 0.0047(12) 0.0187(13)
C27 0.0180(14) 0.0169(13) 0.0191(14) -0.0003(11) -0.0005(11) 0.0102(11)
C28 0.0146(13) 0.0150(13) 0.0193(14) 0.0054(11) 0.0024(11) 0.0103(11)
C29 0.0155(13) 0.0162(13) 0.0143(13) 0.0034(10) 0.0006(10) 0.0101(11)
C30 0.0177(14) 0.0145(13) 0.0152(13) 0.0039(10) 0.0016(11) 0.0060(11)
C31 0.0149(14) 0.0136(13) 0.0193(14) 0.0037(10) 0.0018(11) 0.0069(11)
C32 0.0188(14) 0.0186(14) 0.0212(14) 0.0045(11) 0.0039(11) 0.0083(12)
C33 0.0157(13) 0.0163(13) 0.0236(14) 0.0085(11) 0.0093(11) 0.0066(11)
C34 0.0230(15) 0.0234(15) 0.0254(15) 0.0074(12) 0.0134(12) 0.0101(13)
C35 0.065(3) 0.060(2) 0.0196(16) 0.0132(16) 0.0104(16) 0.037(2)
C36 0.0126(13) 0.0152(13) 0.0176(13) 0.0062(11) 0.0016(10) 0.0080(11)
C37 0.0141(13) 0.0169(13) 0.0150(13) 0.0041(10) 0.0018(10) 0.0076(11)
C38 0.0167(14) 0.0176(13) 0.0164(13) 0.0017(11) 0.0022(11) 0.0068(11)
C39 0.0150(13) 0.0172(13) 0.0173(14) 0.0031(11) 0.0017(11) 0.0061(11)
C40 0.0203(14) 0.0218(14) 0.0152(13) 0.0035(11) 0.0041(11) 0.0104(12)
C41 0.0239(15) 0.0311(16) 0.0246(15) 0.0062(13) 0.0057(12) 0.0181(13)
C42 0.0273(16) 0.0443(19) 0.0196(15) 0.0062(13) -0.0012(13) 0.0225(15)
C43 0.0388(19) 0.056(2) 0.0164(15) 0.0023(14) 0.0037(13) 0.0303(17)
C44 0.0292(16) 0.0439(18) 0.0195(15) 0.0042(13) 0.0046(12) 0.0264(15)
Cl1 0.0596(9) 0.0676(9) 0.0369(7) -0.0101(6) 0.0059(6) 0.0417(7)
Cl2 0.0569(11) 0.0395(10) 0.0463(10) 0.0008(8) 0.0033(8) 0.0306(9)
C45 0.035(4) 0.038(4) 0.054(5) -0.001(3) 0.002(3) 0.013(3)

loop_
_atom_type_symbol
_atom_type_description
_atom_type_scat_dispersion_real
_atom_type_scat_dispersion_imag
_atom_type_scat_source
C C 0.0033 0.0016 'International Tables Vol C Tables 4.2.6.8 and 6.1.1.4'
H H 0.0000 0.0000 'International Tables Vol C Tables 4.2.6.8 and 6.1.1.4'
Cl Cl 0.1484 0.1585 'International Tables Vol C Tables 4.2.6.8 and 6.1.1.4'
N N 0.0061 0.0033 'International Tables Vol C Tables 4.2.6.8 and 6.1.1.4'
O O 0.0106 0.0060 'International Tables Vol C Tables 4.2.6.8 and 6.1.1.4'

loop_
_geom_angle_atom_site_label_1
_geom_angle_atom_site_label_2
_geom_angle_atom_site_label_3
_geom_angle
_geom_angle_site_symmetry_1
_geom_angle_site_symmetry_3
_geom_angle_publ_flag
C11 O1 N2 106.59(17) . . ?
C12 O3 C13 115.7(3) . . ?
C1 N1 H1 126.0(18) . . ?
C1 N1 C14 108.6(2) . . ?
C14 N1 H1 124.3(18) . . ?
O1 N2 C9 104.21(18) . . ?
O1 N2 C15 107.07(17) . . ?
C9 N2 C15 111.75(19) . . ?
N1 C1 C2 130.4(2) . . ?
N1 C1 C6 107.7(2) . . ?
C2 C1 C6 121.9(2) . . ?
C1 C2 H2 121.2 . . ?
C3 C2 C1 117.7(2) . . ?
C3 C2 H2 121.2 . . ?
C2 C3 H3 119.3 . . ?
C2 C3 C4 121.5(2) . . ?
C4 C3 H3 119.3 . . ?
C3 C4 H4 119.5 . . ?
C5 C4 C3 121.0(3) . . ?
C5 C4 H4 119.5 . . ?
C4 C5 H5 120.5 . . ?
C4 C5 C6 119.1(2) . . ?
C6 C5 H5 120.5 . . ?
C1 C6 C7 106.4(2) . . ?
C5 C6 C1 118.9(2) . . ?
C5 C6 C7 134.6(2) . . ?
C6 C7 C8 129.5(2) . . ?
C14 C7 C6 107.4(2) . . ?
C14 C7 C8 122.7(2) . . ?
C7 C8 H8A 110.1 . . ?
C7 C8 H8B 110.1 . . ?
C7 C8 C9 107.8(2) . . ?
H8A C8 H8B 108.5 . . ?
C9 C8 H8A 110.1 . . ?
C9 C8 H8B 110.1 . . ?
N2 C9 C8 107.5(2) . . ?
N2 C9 H9 109.7 . . ?
N2 C9 C10 101.9(2) . . ?
C8 C9 H9 109.7 . . ?
C8 C9 C10 117.9(2) . . ?
C10 C9 H9 109.7 . . ?
C9 C10 H10A 111.2 . . ?
C9 C10 H10B 111.3 . . ?
C9 C10 C11 102.6(2) . . ?
H10A C10 H10B 109.2 . . ?
C11 C10 H10A 111.2 . . ?
C11 C10 H10B 111.3 . . ?
O1 C11 C10 107.4(2) . . ?
O1 C11 H11 110.3 . . ?
O1 C11 C12 103.9(2) . . ?
C10 C11 H11 110.3 . . ?
C12 C11 C10 114.4(2) . . ?
C12 C11 H11 110.3 . . ?
O2 C12 O3 124.9(3) . . ?
O2 C12 C11 125.3(3) . . ?
O3 C12 C11 109.7(2) . . ?
O3 C13 H13A 109.5 . . ?
O3 C13 H13B 109.5 . . ?
O3 C13 H13C 109.5 . . ?
H13A C13 H13B 109.5 . . ?
H13A C13 H13C 109.5 . . ?
H13B C13 H13C 109.5 . . ?
N1 C14 C15 123.0(2) . . ?
C7 C14 N1 109.9(2) . . ?
C7 C14 C15 126.6(2) . . ?
N2 C15 C16 107.72(19) . . ?
N2 C15 C17 113.22(19) . . ?
C14 C15 N2 100.80(19) . . ?
C14 C15 C16 110.5(2) . . ?
C14 C15 C17 113.2(2) . . ?
C16 C15 C17 111.0(2) . . ?
C15 C16 H16A 109.5 . . ?
C15 C16 H16B 109.5 . . ?
C15 C16 H16C 109.5 . . ?
H16A C16 H16B 109.5 . . ?
H16A C16 H16C 109.5 . . ?
H16B C16 H16C 109.5 . . ?
C18 C17 C15 121.2(2) . . ?
C22 C17 C15 120.7(2) . . ?
C22 C17 C18 118.1(2) . . ?
C17 C18 H18 119.7 . . ?
C19 C18 C17 120.5(2) . . ?
C19 C18 H18 119.7 . . ?
C18 C19 H19 119.7 . . ?
C18 C19 C20 120.7(2) . . ?
C20 C19 H19 119.7 . . ?
C19 C20 H20 120.4 . . ?
C21 C20 C19 119.2(2) . . ?
C21 C20 H20 120.4 . . ?
C20 C21 H21 119.8 . . ?
C20 C21 C22 120.4(2) . . ?
C22 C21 H21 119.8 . . ?
C17 C22 H22 119.5 . . ?
C21 C22 C17 121.0(2) . . ?
C21 C22 H22 119.5 . . ?
C33 O4 N4 107.03(17) . . ?
C34 O6 C35 114.8(2) . . ?
C23 N3 H3A 125.2(18) . . ?
C36 N3 H3A 125.7(18) . . ?
C36 N3 C23 108.6(2) . . ?
O4 N4 C31 103.96(17) . . ?
O4 N4 C37 108.02(17) . . ?
C31 N4 C37 112.77(19) . . ?
N3 C23 C24 130.0(2) . . ?
N3 C23 C28 107.7(2) . . ?
C24 C23 C28 122.3(2) . . ?
C23 C24 H24 121.3 . . ?
C25 C24 C23 117.4(2) . . ?
C25 C24 H24 121.3 . . ?
C24 C25 H25 119.1 . . ?
C24 C25 C26 121.7(2) . . ?
C26 C25 H25 119.1 . . ?
C25 C26 H26 119.6 . . ?
C27 C26 C25 120.8(2) . . ?
C27 C26 H26 119.6 . . ?
C26 C27 H27 120.5 . . ?
C26 C27 C28 119.0(2) . . ?
C28 C27 H27 120.5 . . ?
C23 C28 C29 107.0(2) . . ?
C27 C28 C23 118.8(2) . . ?
C27 C28 C29 134.3(2) . . ?
C28 C29 C30 129.9(2) . . ?
C36 C29 C28 107.1(2) . . ?
C36 C29 C30 122.8(2) . . ?
C29 C30 H30A 110.0 . . ?
C29 C30 H30B 110.0 . . ?
C29 C30 C31 108.4(2) . . ?
H30A C30 H30B 108.4 . . ?
C31 C30 H30A 110.0 . . ?
C31 C30 H30B 110.0 . . ?
N4 C31 C30 107.9(2) . . ?
N4 C31 H31 109.8 . . ?
N4 C31 C32 101.1(2) . . ?
C30 C31 H31 109.8 . . ?
C32 C31 C30 118.0(2) . . ?
C32 C31 H31 109.8 . . ?
C31 C32 H32A 111.4 . . ?
C31 C32 H32B 111.4 . . ?
C31 C32 C33 101.8(2) . . ?
H32A C32 H32B 109.3 . . ?
C33 C32 H32A 111.4 . . ?
C33 C32 H32B 111.4 . . ?
O4 C33 C32 106.50(19) . . ?
O4 C33 H33 110.0 . . ?
O4 C33 C34 107.2(2) . . ?
C32 C33 H33 110.0 . . ?
C32 C33 C34 113.0(2) . . ?
C34 C33 H33 110.0 . . ?
O5 C34 O6 124.5(3) . . ?
O5 C34 C33 125.3(3) . . ?
O6 C34 C33 110.1(2) . . ?
O6 C35 H35A 109.5 . . ?
O6 C35 H35B 109.5 . . ?
O6 C35 H35C 109.5 . . ?
H35A C35 H35B 109.5 . . ?
H35A C35 H35C 109.5 . . ?
H35B C35 H35C 109.5 . . ?
N3 C36 C37 123.9(2) . . ?
C29 C36 N3 109.6(2) . . ?
C29 C36 C37 126.4(2) . . ?
N4 C37 C36 100.79(19) . . ?
N4 C37 C38 107.4(2) . . ?
N4 C37 C39 113.4(2) . . ?
C36 C37 C38 110.7(2) . . ?
C36 C37 C39 112.9(2) . . ?
C38 C37 C39 111.1(2) . . ?
C37 C38 H38A 109.5 . . ?
C37 C38 H38B 109.5 . . ?
C37 C38 H38C 109.5 . . ?
H38A C38 H38B 109.5 . . ?
H38A C38 H38C 109.5 . . ?
H38B C38 H38C 109.5 . . ?
C40 C39 C37 121.7(2) . . ?
C40 C39 C44 118.3(2) . . ?
C44 C39 C37 120.0(2) . . ?
C39 C40 H40 119.6 . . ?
C39 C40 C41 120.7(2) . . ?
C41 C40 H40 119.6 . . ?
C40 C41 H41 119.8 . . ?
C42 C41 C40 120.4(3) . . ?
C42 C41 H41 119.8 . . ?
C41 C42 H42 120.2 . . ?
C41 C42 C43 119.7(3) . . ?
C43 C42 H42 120.2 . . ?
C42 C43 H43 120.0 . . ?
C42 C43 C44 120.0(3) . . ?
C44 C43 H43 120.0 . . ?
C39 C44 C43 120.9(3) . . ?
C39 C44 H44 119.5 . . ?
C43 C44 H44 119.5 . . ?
C45 Cl1 C45 180.0(3) . 2_677 ?
Cl1 C45 Cl2 109.9(4) . . ?
Cl1 C45 H45A 109.7 . . ?
Cl1 C45 H45B 109.7 . . ?
Cl2 C45 H45A 109.7 . . ?
Cl2 C45 H45B 109.7 . . ?
H45A C45 H45B 108.2 . . ?

loop_
_geom_bond_atom_site_label_1
_geom_bond_atom_site_label_2
_geom_bond_distance
_geom_bond_site_symmetry_2
_geom_bond_publ_flag
O1 N2 1.474(3) . ?
O1 C11 1.443(3) . ?
O2 C12 1.199(3) . ?
O3 C12 1.324(3) . ?
O3 C13 1.451(4) . ?
N1 H1 0.860(17) . ?
N1 C1 1.379(3) . ?
N1 C14 1.380(3) . ?
N2 C9 1.479(3) . ?
N2 C15 1.509(3) . ?
C1 C2 1.389(4) . ?
C1 C6 1.421(4) . ?
C2 H2 0.9500 . ?
C2 C3 1.378(4) . ?
C3 H3 0.9500 . ?
C3 C4 1.408(4) . ?
C4 H4 0.9500 . ?
C4 C5 1.373(4) . ?
C5 H5 0.9500 . ?
C5 C6 1.404(4) . ?
C6 C7 1.430(4) . ?
C7 C8 1.498(3) . ?
C7 C14 1.363(3) . ?
C8 H8A 0.9900 . ?
C8 H8B 0.9900 . ?
C8 C9 1.511(4) . ?
C9 H9 1.0000 . ?
C9 C10 1.520(3) . ?
C10 H10A 0.9900 . ?
C10 H10B 0.9900 . ?
C10 C11 1.523(4) . ?
C11 H11 1.0000 . ?
C11 C12 1.523(4) . ?
C13 H13A 0.9800 . ?
C13 H13B 0.9800 . ?
C13 H13C 0.9800 . ?
C14 C15 1.508(4) . ?
C15 C16 1.527(3) . ?
C15 C17 1.539(3) . ?
C16 H16A 0.9800 . ?
C16 H16B 0.9800 . ?
C16 H16C 0.9800 . ?
C17 C18 1.394(4) . ?
C17 C22 1.390(4) . ?
C18 H18 0.9500 . ?
C18 C19 1.380(4) . ?
C19 H19 0.9500 . ?
C19 C20 1.387(4) . ?
C20 H20 0.9500 . ?
C20 C21 1.374(4) . ?
C21 H21 0.9500 . ?
C21 C22 1.383(4) . ?
C22 H22 0.9500 . ?
O4 N4 1.477(3) . ?
O4 C33 1.449(3) . ?
O5 C34 1.196(3) . ?
O6 C34 1.326(3) . ?
O6 C35 1.456(3) . ?
N3 H3A 0.885(17) . ?
N3 C23 1.382(3) . ?
N3 C36 1.381(3) . ?
N4 C31 1.483(3) . ?
N4 C37 1.503(3) . ?
C23 C24 1.391(4) . ?
C23 C28 1.411(4) . ?
C24 H24 0.9500 . ?
C24 C25 1.374(4) . ?
C25 H25 0.9500 . ?
C25 C26 1.404(4) . ?
C26 H26 0.9500 . ?
C26 C27 1.377(4) . ?
C27 H27 0.9500 . ?
C27 C28 1.407(4) . ?
C28 C29 1.429(4) . ?
C29 C30 1.499(3) . ?
C29 C36 1.370(3) . ?
C30 H30A 0.9900 . ?
C30 H30B 0.9900 . ?
C30 C31 1.515(3) . ?
C31 H31 1.0000 . ?
C31 C32 1.512(4) . ?
C32 H32A 0.9900 . ?
C32 H32B 0.9900 . ?
C32 C33 1.516(4) . ?
C33 H33 1.0000 . ?
C33 C34 1.522(4) . ?
C35 H35A 0.9800 . ?
C35 H35B 0.9800 . ?
C35 H35C 0.9800 . ?
C36 C37 1.507(4) . ?
C37 C38 1.525(3) . ?
C37 C39 1.539(3) . ?
C38 H38A 0.9800 . ?
C38 H38B 0.9800 . ?
C38 H38C 0.9800 . ?
C39 C40 1.385(4) . ?
C39 C44 1.385(4) . ?
C40 H40 0.9500 . ?
C40 C41 1.388(4) . ?
C41 H41 0.9500 . ?
C41 C42 1.368(4) . ?
C42 H42 0.9500 . ?
C42 C43 1.380(4) . ?
C43 H43 0.9500 . ?
C43 C44 1.387(4) . ?
C44 H44 0.9500 . ?
Cl1 C45 1.687(5) . ?
Cl1 C45 1.687(5) 2_677 ?
Cl2 C45 1.706(5) . ?
C45 H45A 0.9900 . ?
C45 H45B 0.9900 . ?

loop_
_twin_individual_id
_twin_individual_mass_fraction_refined
1 0.5442(9)
2 0.4558(9)
